data_7707855
loop_
_publ_author_name
'Mahoro, Gilbert Umuhire'
'Fresta, Elisa'
'Elie, Margaux'
'di Nasso, Davide'
'Zhang, Qi'
'Lohier, Jean-Fran\,cois'
'Renaud, Jean-Luc'
'Linares, Mathieu'
'Wannemacher, Reinhold'
'Cabanillas-Gonzalez, Juan'
'Costa, Rub\'en D'
'Gaillard, Sylvain'

_publ_section_title
;
 Towards rainbow photo/electro-luminescence in copper(i) complexes with
 the versatile bridged bis-pyridyl ancillary ligand.
;
_journal_issue 32
_journal_name_full 'Dalton transactions (Cambridge, England : 2003)'
_journal_page_first 11049
_journal_page_last 11060
_journal_paper_doi 10.1039/d1dt01689j
_journal_volume 50
_journal_year 2021
_chemical_formula_moiety 'C49 H42 Cu F6 N2 O P3'
_chemical_formula_sum 'C49 H42 Cu F6 N2 O P3'
_chemical_formula_weight 945.29
_chemical_name_systematic
'Copper(I) (2-(2-diphenylphosphanylphenoxy)phenyl)-diphenylphosphane, 2,2'-(propane-2,2-diyl)dipyridinehexafluorophosphate'
_space_group_crystal_system triclinic
_space_group_IT_number 2
_space_group_name_Hall '-P 1'
_space_group_name_H-M_alt 'P -1'
_atom_sites_solution_hydrogens geom
_audit_creation_method SHELXL-2014/7
_audit_update_record
;
2021-05-21 deposited with the CCDC.	2021-07-14 downloaded from the CCDC.
;
_cell_angle_alpha 75.286(4)
_cell_angle_beta 84.950(4)
_cell_angle_gamma 83.773(4)
_cell_formula_units_Z 2
_cell_length_a 11.3068(8)
_cell_length_b 13.9130(10)
_cell_length_c 14.5022(10)
_cell_measurement_reflns_used 8472
_cell_measurement_temperature 150(2)
_cell_measurement_theta_max 27.30
_cell_measurement_theta_min 2.40
_cell_volume 2189.2(3)
_computing_cell_refinement 'Bruker SAINT'
_computing_data_collection 'Bruker APEX2'
_computing_data_reduction 'Bruker SAINT'
_computing_molecular_graphics 'Bruker SHELXTL'
_computing_publication_material 'Bruker SHELXTL'
_computing_structure_refinement 'SHELXL-2014 (Sheldrick 2014)'
_computing_structure_solution 'SHELXS-97 (Sheldrick 2008)'
_diffrn_ambient_temperature 150(2)
_diffrn_measured_fraction_theta_full 0.973
_diffrn_measured_fraction_theta_max 0.971
_diffrn_measurement_device_type 'Bruker APEX-II CCD'
_diffrn_measurement_method '\f and \w scans'
_diffrn_radiation_type MoK\a
_diffrn_radiation_wavelength 0.71073
_diffrn_reflns_av_R_equivalents 0.0458
_diffrn_reflns_av_unetI/netI 0.0576
_diffrn_reflns_Laue_measured_fraction_full 0.973
_diffrn_reflns_Laue_measured_fraction_max 0.971
_diffrn_reflns_limit_h_max 13
_diffrn_reflns_limit_h_min -13
_diffrn_reflns_limit_k_max 17
_diffrn_reflns_limit_k_min -17
_diffrn_reflns_limit_l_max 16
_diffrn_reflns_limit_l_min -17
_diffrn_reflns_number 26809
_diffrn_reflns_point_group_measured_fraction_full 0.973
_diffrn_reflns_point_group_measured_fraction_max 0.971
_diffrn_reflns_theta_full 25.242
_diffrn_reflns_theta_max 26.022
_diffrn_reflns_theta_min 2.932
_exptl_absorpt_coefficient_mu 0.674
_exptl_absorpt_correction_type multi-scan
_exptl_absorpt_process_details 'Sadabs 2015/1'
_exptl_crystal_colour colourless
_exptl_crystal_density_diffrn 1.434
_exptl_crystal_description block
_exptl_crystal_F_000 972
_exptl_crystal_size_max 0.25
_exptl_crystal_size_mid 0.15
_exptl_crystal_size_min 0.14
_exptl_transmission_factor_max 0.7457
_exptl_transmission_factor_min 0.6168
_refine_diff_density_max 0.403
_refine_diff_density_min -0.470
_refine_diff_density_rms 0.069
_refine_ls_extinction_method none
_refine_ls_goodness_of_fit_ref 1.053
_refine_ls_hydrogen_treatment constr
_refine_ls_matrix_type full
_refine_ls_number_parameters 561
_refine_ls_number_reflns 8372
_refine_ls_number_restraints 0
_refine_ls_restrained_S_all 1.053
_refine_ls_R_factor_all 0.0570
_refine_ls_R_factor_gt 0.0374
_refine_ls_shift/su_max 0.001
_refine_ls_shift/su_mean 0.000
_refine_ls_structure_factor_coef Fsqd
_refine_ls_weighting_details 'w=1/[\s^2^(Fo^2^)+(0.0390P)^2^+0.3730P] where P=(Fo^2^+2Fc^2^)/3'
_refine_ls_weighting_scheme calc
_refine_ls_wR_factor_gt 0.0820
_refine_ls_wR_factor_ref 0.0899
_reflns_Friedel_coverage 0.000
_reflns_number_gt 6409
_reflns_number_total 8372
_reflns_threshold_expression 'I > 2\s(I)'
_cod_data_source_file d1dt01689j2.cif
_cod_data_source_block mahoro7_0m_a
_cod_depositor_comments 'Adding full bibliography for 7707855--7707861.cif.'
_cod_database_code 7707855
_shelx_shelxl_version_number 2014/7
_shelx_space_group_comment
;
The symmetry employed for this shelxl refinement is uniquely defined
by the following loop, which should always be used as a source of
symmetry information in preference to the above space-group names.
They are only intended as comments.
;

loop_
_space_group_symop_operation_xyz
'x, y, z'
'-x, -y, -z'

loop_
_atom_site_label
_atom_site_type_symbol
_atom_site_fract_x
_atom_site_fract_y
_atom_site_fract_z
_atom_site_U_iso_or_equiv
_atom_site_adp_type
_atom_site_occupancy
_atom_site_site_symmetry_order
_atom_site_calc_flag
_atom_site_refinement_flags_posn
_atom_site_refinement_flags_adp
_atom_site_refinement_flags_occupancy
_atom_site_disorder_assembly
_atom_site_disorder_group
Cu1 Cu 0.49175(2) 0.27082(2) 0.73279(2) 0.01656(9) Uani 1 1 d . . . . .
P2 P 0.68365(5) 0.29939(4) 0.75115(4) 0.01631(14) Uani 1 1 d . . . . .
P1 P 0.48059(5) 0.16214(4) 0.64281(4) 0.01745(14) Uani 1 1 d . . . . .
P3 P 0.02223(6) 0.74492(5) 0.81829(5) 0.02625(17) Uani 1 1 d . . . . .
F5 F -0.00168(13) 0.80279(11) 0.90112(11) 0.0388(4) Uani 1 1 d . . . . .
O1 O 0.70355(13) 0.09398(11) 0.72556(11) 0.0196(4) Uani 1 1 d . . . . .
F1 F -0.00557(14) 0.64407(11) 0.89288(12) 0.0486(5) Uani 1 1 d . . . . .
F4 F -0.11573(13) 0.76704(12) 0.79709(12) 0.0465(4) Uani 1 1 d . . . . .
F2 F 0.15871(12) 0.72298(12) 0.84062(14) 0.0553(5) Uani 1 1 d . . . . .
N2 N 0.40398(15) 0.22541(12) 0.86518(13) 0.0171(4) Uani 1 1 d . . . . .
F6 F 0.04460(15) 0.68679(12) 0.73606(12) 0.0533(5) Uani 1 1 d . . . . .
F3 F 0.04896(16) 0.84646(11) 0.74451(13) 0.0626(6) Uani 1 1 d . . . . .
N1 N 0.40833(15) 0.41663(13) 0.71850(13) 0.0172(4) Uani 1 1 d . . . . .
C14 C 0.62082(19) 0.13782(15) 0.57670(16) 0.0167(5) Uani 1 1 d . . . . .
C13 C 0.4620(2) 0.15069(16) 0.92780(17) 0.0220(6) Uani 1 1 d . . . . .
H13 H 0.5336 0.1191 0.9055 0.026 Uiso 1 1 calc R U . . .
C44 C 0.69248(19) 0.38942(16) 0.82208(17) 0.0192(5) Uani 1 1 d . . . . .
C38 C 0.77234(19) 0.34432(16) 0.63932(17) 0.0195(5) Uani 1 1 d . . . . .
C1 C 0.31533(18) 0.43658(15) 0.77836(16) 0.0168(5) Uani 1 1 d . . . . .
C19 C 0.6325(2) 0.15315(16) 0.47706(17) 0.0223(5) Uani 1 1 d . . . . .
H19 H 0.5635 0.1689 0.4413 0.027 Uiso 1 1 calc R U . . .
C15 C 0.7235(2) 0.11327(16) 0.62646(17) 0.0196(5) Uani 1 1 d . . . . .
C9 C 0.30161(19) 0.27026(15) 0.89630(16) 0.0172(5) Uani 1 1 d . . . . .
C20 C 0.37298(19) 0.19927(17) 0.55074(17) 0.0214(5) Uani 1 1 d . . . . .
C32 C 0.78699(19) 0.19523(15) 0.80931(16) 0.0175(5) Uani 1 1 d . . . . .
C2 C 0.2933(2) 0.53022(16) 0.79686(17) 0.0226(6) Uani 1 1 d . . . . .
H2 H 0.2286 0.5425 0.8400 0.027 Uiso 1 1 calc R U . . .
C43 C 0.7197(2) 0.36777(16) 0.55281(17) 0.0209(5) Uani 1 1 d . . . . .
H43 H 0.6361 0.3652 0.5522 0.025 Uiso 1 1 calc R U . . .
C49 C 0.6303(2) 0.37150(18) 0.91093(18) 0.0299(6) Uani 1 1 d . . . . .
H49 H 0.5871 0.3142 0.9318 0.036 Uiso 1 1 calc R U . . .
C6 C 0.23466(18) 0.35255(16) 0.82283(16) 0.0191(5) Uani 1 1 d . . . . .
C26 C 0.4421(2) 0.03774(16) 0.70992(17) 0.0205(5) Uani 1 1 d . . . . .
C34 C 0.8772(2) 0.02822(17) 0.81328(17) 0.0248(6) Uani 1 1 d . . . . .
H34 H 0.8791 -0.0322 0.7937 0.030 Uiso 1 1 calc R U . . .
C25 C 0.3415(2) 0.30098(18) 0.51592(17) 0.0236(6) Uani 1 1 d . . . . .
H25 H 0.3756 0.3479 0.5407 0.028 Uiso 1 1 calc R U . . .
C37 C 0.8685(2) 0.20330(17) 0.87282(17) 0.0222(6) Uani 1 1 d . . . . .
H37 H 0.8649 0.2625 0.8946 0.027 Uiso 1 1 calc R U . . .
C39 C 0.8948(2) 0.34826(19) 0.63846(18) 0.0285(6) Uani 1 1 d . . . . .
H39 H 0.9328 0.3324 0.6970 0.034 Uiso 1 1 calc R U . . .
C12 C 0.4237(2) 0.11758(17) 1.02163(18) 0.0267(6) Uani 1 1 d . . . . .
H12 H 0.4673 0.0643 1.0632 0.032 Uiso 1 1 calc R U . . .
C17 C 0.8439(2) 0.12326(19) 0.48253(19) 0.0305(6) Uani 1 1 d . . . . .
H17 H 0.9203 0.1194 0.4500 0.037 Uiso 1 1 calc R U . . .
C36 C 0.9547(2) 0.12640(18) 0.90460(18) 0.0273(6) Uani 1 1 d . . . . .
H36 H 1.0104 0.1330 0.9475 0.033 Uiso 1 1 calc R U . . .
C35 C 0.9597(2) 0.03959(18) 0.87353(18) 0.0280(6) Uani 1 1 d . . . . .
H35 H 1.0204 -0.0125 0.8939 0.034 Uiso 1 1 calc R U . . .
C18 C 0.7437(2) 0.14550(18) 0.43085(18) 0.0276(6) Uani 1 1 d . . . . .
H18 H 0.7513 0.1556 0.3634 0.033 Uiso 1 1 calc R U . . .
C10 C 0.2593(2) 0.23986(17) 0.99100(18) 0.0269(6) Uani 1 1 d . . . . .
H10 H 0.1875 0.2720 1.0125 0.032 Uiso 1 1 calc R U . . .
C3 C 0.3646(2) 0.60574(17) 0.75310(18) 0.0270(6) Uani 1 1 d . . . . .
H3 H 0.3497 0.6698 0.7659 0.032 Uiso 1 1 calc R U . . .
C33 C 0.7920(2) 0.10582(17) 0.78182(16) 0.0198(5) Uani 1 1 d . . . . .
C5 C 0.47535(19) 0.49219(16) 0.67608(17) 0.0213(6) Uani 1 1 d . . . . .
H5 H 0.5397 0.4792 0.6329 0.026 Uiso 1 1 calc R U . . .
C31 C 0.5124(2) -0.04889(17) 0.70469(18) 0.0246(6) Uani 1 1 d . . . . .
H31 H 0.5828 -0.0455 0.6635 0.030 Uiso 1 1 calc R U . . .
C45 C 0.7529(2) 0.47420(18) 0.7922(2) 0.0322(6) Uani 1 1 d . . . . .
H45 H 0.7962 0.4877 0.7318 0.039 Uiso 1 1 calc R U . . .
C42 C 0.7867(2) 0.39498(18) 0.46695(18) 0.0285(6) Uani 1 1 d . . . . .
H42 H 0.7493 0.4115 0.4081 0.034 Uiso 1 1 calc R U . . .
C7 C 0.1984(2) 0.30875(17) 0.74362(17) 0.0235(6) Uani 1 1 d . . . . .
H7A H 0.2697 0.2795 0.7137 0.035 Uiso 1 1 calc R U . . .
H7B H 0.1582 0.3618 0.6954 0.035 Uiso 1 1 calc R U . . .
H7C H 0.1442 0.2570 0.7711 0.035 Uiso 1 1 calc R U . . .
C16 C 0.8354(2) 0.10637(17) 0.58091(18) 0.0247(6) Uani 1 1 d . . . . .
H16 H 0.9048 0.0904 0.6163 0.030 Uiso 1 1 calc R U . . .
C11 C 0.3202(2) 0.16364(18) 1.05410(18) 0.0306(6) Uani 1 1 d . . . . .
H11 H 0.2913 0.1432 1.1190 0.037 Uiso 1 1 calc R U . . .
C40 C 0.9614(2) 0.3751(2) 0.5530(2) 0.0367(7) Uani 1 1 d . . . . .
H40 H 1.0450 0.3779 0.5531 0.044 Uiso 1 1 calc R U . . .
C8 C 0.11907(19) 0.39459(18) 0.86815(18) 0.0268(6) Uani 1 1 d . . . . .
H8A H 0.0661 0.3412 0.8926 0.040 Uiso 1 1 calc R U . . .
H8B H 0.0794 0.4479 0.8199 0.040 Uiso 1 1 calc R U . . .
H8C H 0.1380 0.4215 0.9208 0.040 Uiso 1 1 calc R U . . .
C21 C 0.3208(2) 0.1321(2) 0.5141(2) 0.0350(7) Uani 1 1 d . . . . .
H21 H 0.3405 0.0624 0.5373 0.042 Uiso 1 1 calc R U . . .
C41 C 0.9077(2) 0.3979(2) 0.46779(19) 0.0330(7) Uani 1 1 d . . . . .
H41 H 0.9544 0.4157 0.4093 0.040 Uiso 1 1 calc R U . . .
C4 C 0.4574(2) 0.58631(17) 0.69078(18) 0.0253(6) Uani 1 1 d . . . . .
H4 H 0.5076 0.6366 0.6588 0.030 Uiso 1 1 calc R U . . .
C30 C 0.4804(2) -0.14101(18) 0.75963(19) 0.0309(6) Uani 1 1 d . . . . .
H30 H 0.5291 -0.2001 0.7559 0.037 Uiso 1 1 calc R U . . .
C29 C 0.3787(2) -0.14677(18) 0.81913(19) 0.0326(7) Uani 1 1 d . . . . .
H29 H 0.3572 -0.2097 0.8566 0.039 Uiso 1 1 calc R U . . .
C27 C 0.3391(2) 0.03075(18) 0.77047(19) 0.0302(6) Uani 1 1 d . . . . .
H27 H 0.2898 0.0894 0.7748 0.036 Uiso 1 1 calc R U . . .
C24 C 0.2613(2) 0.3343(2) 0.44588(18) 0.0331(7) Uani 1 1 d . . . . .
H24 H 0.2407 0.4038 0.4227 0.040 Uiso 1 1 calc R U . . .
C22 C 0.2400(2) 0.1666(2) 0.4436(2) 0.0426(8) Uani 1 1 d . . . . .
H22 H 0.2044 0.1204 0.4188 0.051 Uiso 1 1 calc R U . . .
C23 C 0.2111(2) 0.2675(2) 0.4094(2) 0.0408(8) Uani 1 1 d . . . . .
H23 H 0.1565 0.2908 0.3607 0.049 Uiso 1 1 calc R U . . .
C48 C 0.6307(3) 0.4361(2) 0.9692(2) 0.0402(7) Uani 1 1 d . . . . .
H48 H 0.5901 0.4218 1.0306 0.048 Uiso 1 1 calc R U . . .
C46 C 0.7503(3) 0.5398(2) 0.8508(2) 0.0475(8) Uani 1 1 d . . . . .
H46 H 0.7912 0.5984 0.8297 0.057 Uiso 1 1 calc R U . . .
C28 C 0.3082(2) -0.06146(19) 0.8244(2) 0.0364(7) Uani 1 1 d . . . . .
H28 H 0.2377 -0.0656 0.8654 0.044 Uiso 1 1 calc R U . . .
C47 C 0.6895(3) 0.5206(2) 0.9383(2) 0.0478(8) Uani 1 1 d . . . . .
H47 H 0.6880 0.5659 0.9777 0.057 Uiso 1 1 calc R U . . .

loop_
_atom_site_aniso_label
_atom_site_aniso_U_11
_atom_site_aniso_U_22
_atom_site_aniso_U_33
_atom_site_aniso_U_23
_atom_site_aniso_U_13
_atom_site_aniso_U_12
Cu1 0.01543(15) 0.01654(14) 0.01962(17) -0.00818(12) 0.00057(11) -0.00218(11)
P2 0.0155(3) 0.0163(3) 0.0185(3) -0.0060(2) -0.0020(2) -0.0028(2)
P1 0.0161(3) 0.0179(3) 0.0208(3) -0.0090(3) -0.0016(3) -0.0017(2)
P3 0.0248(4) 0.0249(3) 0.0316(4) -0.0139(3) 0.0057(3) -0.0027(3)
F5 0.0393(9) 0.0415(9) 0.0447(10) -0.0299(8) 0.0034(7) -0.0031(7)
O1 0.0181(8) 0.0251(8) 0.0191(9) -0.0114(7) -0.0027(7) -0.0017(7)
F1 0.0632(11) 0.0293(8) 0.0508(11) -0.0049(8) 0.0038(9) -0.0114(8)
F4 0.0308(9) 0.0625(11) 0.0544(11) -0.0319(9) -0.0086(8) 0.0066(8)
F2 0.0226(8) 0.0559(11) 0.1011(15) -0.0470(11) -0.0013(9) 0.0014(7)
N2 0.0166(10) 0.0155(9) 0.0205(11) -0.0072(8) -0.0002(8) -0.0018(7)
F6 0.0604(11) 0.0620(11) 0.0483(11) -0.0411(9) -0.0006(9) 0.0109(9)
F3 0.0774(12) 0.0364(9) 0.0593(12) -0.0003(9) 0.0382(10) -0.0029(9)
N1 0.0149(10) 0.0184(9) 0.0192(11) -0.0062(8) -0.0026(8) -0.0007(7)
C14 0.0190(12) 0.0149(11) 0.0192(13) -0.0095(10) -0.0029(10) -0.0007(9)
C13 0.0200(12) 0.0188(12) 0.0275(14) -0.0073(11) 0.0007(11) -0.0019(9)
C44 0.0178(12) 0.0177(11) 0.0241(14) -0.0063(10) -0.0091(10) -0.0012(9)
C38 0.0168(12) 0.0219(12) 0.0203(13) -0.0063(10) 0.0006(10) -0.0040(9)
C1 0.0159(11) 0.0178(11) 0.0171(13) -0.0053(10) -0.0026(10) -0.0002(9)
C19 0.0253(13) 0.0211(12) 0.0239(14) -0.0107(11) -0.0041(11) -0.0023(10)
C15 0.0238(13) 0.0171(11) 0.0199(14) -0.0086(10) -0.0031(10) 0.0003(9)
C9 0.0185(12) 0.0169(11) 0.0195(13) -0.0086(10) -0.0003(10) -0.0067(9)
C20 0.0174(12) 0.0297(13) 0.0204(13) -0.0135(11) -0.0003(10) 0.0002(10)
C32 0.0174(12) 0.0175(11) 0.0179(13) -0.0044(10) -0.0010(10) -0.0025(9)
C2 0.0234(13) 0.0230(12) 0.0224(14) -0.0090(11) 0.0006(10) -0.0004(10)
C43 0.0165(12) 0.0213(12) 0.0263(14) -0.0085(11) -0.0033(10) -0.0008(9)
C49 0.0341(15) 0.0283(13) 0.0329(16) -0.0170(12) 0.0030(12) -0.0093(11)
C6 0.0148(12) 0.0208(12) 0.0221(14) -0.0069(10) 0.0012(10) -0.0021(9)
C26 0.0217(12) 0.0203(12) 0.0239(14) -0.0106(10) -0.0049(10) -0.0060(10)
C34 0.0261(13) 0.0196(12) 0.0285(15) -0.0072(11) -0.0043(11) 0.0038(10)
C25 0.0186(12) 0.0327(14) 0.0207(14) -0.0082(11) -0.0012(10) -0.0036(10)
C37 0.0242(13) 0.0211(12) 0.0226(14) -0.0064(10) -0.0034(11) -0.0040(10)
C39 0.0204(13) 0.0435(16) 0.0212(14) -0.0046(12) -0.0050(11) -0.0064(11)
C12 0.0329(14) 0.0205(12) 0.0251(15) -0.0021(11) -0.0041(12) -0.0026(10)
C17 0.0231(14) 0.0386(15) 0.0320(16) -0.0166(13) 0.0085(12) -0.0021(11)
C36 0.0262(13) 0.0298(14) 0.0267(15) -0.0052(12) -0.0099(11) -0.0035(11)
C35 0.0243(13) 0.0269(13) 0.0302(15) -0.0020(12) -0.0103(12) 0.0044(10)
C18 0.0315(15) 0.0343(14) 0.0190(14) -0.0111(11) 0.0011(11) -0.0025(11)
C10 0.0250(13) 0.0270(13) 0.0270(15) -0.0062(11) 0.0080(11) -0.0039(10)
C3 0.0330(14) 0.0182(12) 0.0328(15) -0.0118(11) -0.0039(12) -0.0008(10)
C33 0.0194(12) 0.0245(12) 0.0168(13) -0.0064(10) -0.0014(10) -0.0047(10)
C5 0.0174(12) 0.0203(12) 0.0238(14) -0.0027(10) 0.0022(10) -0.0006(9)
C31 0.0271(13) 0.0235(13) 0.0263(14) -0.0107(11) -0.0023(11) -0.0041(10)
C45 0.0426(16) 0.0263(13) 0.0311(16) -0.0078(12) -0.0065(13) -0.0123(12)
C42 0.0310(15) 0.0330(14) 0.0208(14) -0.0040(11) -0.0061(11) -0.0027(11)
C7 0.0189(12) 0.0267(13) 0.0281(14) -0.0102(11) -0.0049(11) -0.0058(10)
C16 0.0187(13) 0.0305(13) 0.0273(15) -0.0129(11) -0.0007(11) 0.0009(10)
C11 0.0369(15) 0.0308(14) 0.0213(14) -0.0013(12) 0.0055(12) -0.0080(11)
C40 0.0189(13) 0.0574(18) 0.0323(17) -0.0069(14) 0.0022(12) -0.0106(12)
C8 0.0173(12) 0.0280(13) 0.0350(16) -0.0096(12) 0.0036(11) -0.0010(10)
C21 0.0276(15) 0.0381(16) 0.0465(18) -0.0232(14) -0.0123(13) 0.0040(12)
C41 0.0283(15) 0.0454(16) 0.0237(15) -0.0058(13) 0.0070(12) -0.0103(12)
C4 0.0228(13) 0.0196(12) 0.0325(15) -0.0041(11) -0.0012(11) -0.0037(10)
C30 0.0419(16) 0.0199(13) 0.0352(16) -0.0123(12) -0.0093(13) -0.0029(11)
C29 0.0417(16) 0.0232(13) 0.0356(17) -0.0056(12) -0.0066(13) -0.0151(12)
C27 0.0249(14) 0.0245(13) 0.0428(17) -0.0120(12) 0.0027(12) -0.0047(10)
C24 0.0279(14) 0.0445(16) 0.0243(15) -0.0054(13) -0.0038(12) 0.0022(12)
C22 0.0298(16) 0.064(2) 0.049(2) -0.0384(17) -0.0133(14) -0.0036(14)
C23 0.0241(15) 0.070(2) 0.0301(17) -0.0193(16) -0.0095(12) 0.0113(14)
C48 0.0493(18) 0.0445(17) 0.0350(17) -0.0245(14) -0.0014(14) -0.0056(14)
C46 0.075(2) 0.0258(15) 0.049(2) -0.0119(14) -0.0160(17) -0.0225(15)
C28 0.0315(15) 0.0337(15) 0.0457(18) -0.0111(13) 0.0068(13) -0.0150(12)
C47 0.069(2) 0.0380(17) 0.050(2) -0.0286(16) -0.0180(17) -0.0057(15)

loop_
_atom_type_symbol
_atom_type_description
_atom_type_scat_dispersion_real
_atom_type_scat_dispersion_imag
_atom_type_scat_source
C C 0.0033 0.0016 'International Tables Vol C Tables 4.2.6.8 and 6.1.1.4'
H H 0.0000 0.0000 'International Tables Vol C Tables 4.2.6.8 and 6.1.1.4'
N N 0.0061 0.0033 'International Tables Vol C Tables 4.2.6.8 and 6.1.1.4'
O O 0.0106 0.0060 'International Tables Vol C Tables 4.2.6.8 and 6.1.1.4'
F F 0.0171 0.0103 'International Tables Vol C Tables 4.2.6.8 and 6.1.1.4'
P P 0.1023 0.0942 'International Tables Vol C Tables 4.2.6.8 and 6.1.1.4'
Cu Cu 0.3201 1.2651 'International Tables Vol C Tables 4.2.6.8 and 6.1.1.4'

loop_
_geom_angle_atom_site_label_1
_geom_angle_atom_site_label_2
_geom_angle_atom_site_label_3
_geom_angle
_geom_angle_site_symmetry_1
_geom_angle_site_symmetry_3
_geom_angle_publ_flag
N2 Cu1 N1 90.21(7) . . ?
N2 Cu1 P1 111.31(5) . . ?
N1 Cu1 P1 129.63(6) . . ?
N2 Cu1 P2 109.60(6) . . ?
N1 Cu1 P2 99.54(5) . . ?
P1 Cu1 P2 113.56(2) . . ?
C44 P2 C38 105.91(10) . . ?
C44 P2 C32 101.80(11) . . ?
C38 P2 C32 99.28(10) . . ?
C44 P2 Cu1 113.52(7) . . ?
C38 P2 Cu1 114.92(8) . . ?
C32 P2 Cu1 119.41(7) . . ?
C14 P1 C20 103.64(10) . . ?
C14 P1 C26 104.00(10) . . ?
C20 P1 C26 103.79(11) . . ?
C14 P1 Cu1 113.15(8) . . ?
C20 P1 Cu1 116.01(8) . . ?
C26 P1 Cu1 114.84(8) . . ?
F3 P3 F1 179.30(9) . . ?
F3 P3 F2 90.51(10) . . ?
F1 P3 F2 89.82(10) . . ?
F3 P3 F6 90.94(10) . . ?
F1 P3 F6 89.67(9) . . ?
F2 P3 F6 90.49(9) . . ?
F3 P3 F5 89.43(9) . . ?
F1 P3 F5 89.95(9) . . ?
F2 P3 F5 90.04(9) . . ?
F6 P3 F5 179.35(9) . . ?
F3 P3 F4 89.82(10) . . ?
F1 P3 F4 89.84(9) . . ?
F2 P3 F4 179.32(10) . . ?
F6 P3 F4 90.10(9) . . ?
F5 P3 F4 89.37(8) . . ?
C33 O1 C15 120.39(17) . . ?
C13 N2 C9 118.36(18) . . ?
C13 N2 Cu1 115.49(14) . . ?
C9 N2 Cu1 125.77(14) . . ?
C5 N1 C1 117.12(19) . . ?
C5 N1 Cu1 116.48(14) . . ?
C1 N1 Cu1 121.53(13) . . ?
C15 C14 C19 118.1(2) . . ?
C15 C14 P1 118.00(17) . . ?
C19 C14 P1 123.54(18) . . ?
N2 C13 C12 123.8(2) . . ?
N2 C13 H13 118.1 . . ?
C12 C13 H13 118.1 . . ?
C45 C44 C49 118.7(2) . . ?
C45 C44 P2 124.64(18) . . ?
C49 C44 P2 116.61(17) . . ?
C43 C38 C39 118.4(2) . . ?
C43 C38 P2 120.22(16) . . ?
C39 C38 P2 121.17(19) . . ?
N1 C1 C2 120.79(19) . . ?
N1 C1 C6 117.44(19) . . ?
C2 C1 C6 121.76(18) . . ?
C18 C19 C14 120.2(2) . . ?
C18 C19 H19 119.9 . . ?
C14 C19 H19 119.9 . . ?
C16 C15 C14 122.2(2) . . ?
C16 C15 O1 123.4(2) . . ?
C14 C15 O1 114.40(19) . . ?
N2 C9 C10 120.1(2) . . ?
N2 C9 C6 117.44(18) . . ?
C10 C9 C6 122.45(19) . . ?
C21 C20 C25 118.6(2) . . ?
C21 C20 P1 123.73(19) . . ?
C25 C20 P1 117.69(19) . . ?
C37 C32 C33 117.9(2) . . ?
C37 C32 P2 123.53(17) . . ?
C33 C32 P2 118.26(19) . . ?
C3 C2 C1 120.6(2) . . ?
C3 C2 H2 119.7 . . ?
C1 C2 H2 119.7 . . ?
C38 C43 C42 121.2(2) . . ?
C38 C43 H43 119.4 . . ?
C42 C43 H43 119.4 . . ?
C48 C49 C44 120.8(2) . . ?
C48 C49 H49 119.6 . . ?
C44 C49 H49 119.6 . . ?
C7 C6 C9 109.40(18) . . ?
C7 C6 C8 106.78(19) . . ?
C9 C6 C8 111.39(18) . . ?
C7 C6 C1 109.02(18) . . ?
C9 C6 C1 110.00(18) . . ?
C8 C6 C1 110.17(18) . . ?
C31 C26 C27 118.8(2) . . ?
C31 C26 P1 122.88(17) . . ?
C27 C26 P1 118.28(17) . . ?
C35 C34 C33 119.0(2) . . ?
C35 C34 H34 120.5 . . ?
C33 C34 H34 120.5 . . ?
C24 C25 C20 120.7(3) . . ?
C24 C25 H25 119.6 . . ?
C20 C25 H25 119.6 . . ?
C36 C37 C32 120.9(2) . . ?
C36 C37 H37 119.6 . . ?
C32 C37 H37 119.6 . . ?
C40 C39 C38 120.3(2) . . ?
C40 C39 H39 119.8 . . ?
C38 C39 H39 119.8 . . ?
C13 C12 C11 118.2(2) . . ?
C13 C12 H12 120.9 . . ?
C11 C12 H12 120.9 . . ?
C18 C17 C16 121.2(2) . . ?
C18 C17 H17 119.4 . . ?
C16 C17 H17 119.4 . . ?
C37 C36 C35 119.7(2) . . ?
C37 C36 H36 120.1 . . ?
C35 C36 H36 120.1 . . ?
C34 C35 C36 120.6(2) . . ?
C34 C35 H35 119.7 . . ?
C36 C35 H35 119.7 . . ?
C17 C18 C19 120.0(2) . . ?
C17 C18 H18 120.0 . . ?
C19 C18 H18 120.0 . . ?
C11 C10 C9 120.7(2) . . ?
C11 C10 H10 119.7 . . ?
C9 C10 H10 119.7 . . ?
C4 C3 C2 118.7(2) . . ?
C4 C3 H3 120.7 . . ?
C2 C3 H3 120.7 . . ?
C34 C33 O1 120.1(2) . . ?
C34 C33 C32 121.8(2) . . ?
O1 C33 C32 118.0(2) . . ?
N1 C5 C4 124.7(2) . . ?
N1 C5 H5 117.6 . . ?
C4 C5 H5 117.6 . . ?
C26 C31 C30 120.2(2) . . ?
C26 C31 H31 119.9 . . ?
C30 C31 H31 119.9 . . ?
C44 C45 C46 119.9(2) . . ?
C44 C45 H45 120.0 . . ?
C46 C45 H45 120.0 . . ?
C41 C42 C43 119.4(2) . . ?
C41 C42 H42 120.3 . . ?
C43 C42 H42 120.3 . . ?
C6 C7 H7A 109.5 . . ?
C6 C7 H7B 109.5 . . ?
H7A C7 H7B 109.5 . . ?
C6 C7 H7C 109.5 . . ?
H7A C7 H7C 109.5 . . ?
H7B C7 H7C 109.5 . . ?
C15 C16 C17 118.3(2) . . ?
C15 C16 H16 120.9 . . ?
C17 C16 H16 120.9 . . ?
C12 C11 C10 118.9(2) . . ?
C12 C11 H11 120.6 . . ?
C10 C11 H11 120.6 . . ?
C41 C40 C39 120.5(2) . . ?
C41 C40 H40 119.8 . . ?
C39 C40 H40 119.8 . . ?
C6 C8 H8A 109.5 . . ?
C6 C8 H8B 109.5 . . ?
H8A C8 H8B 109.5 . . ?
C6 C8 H8C 109.5 . . ?
H8A C8 H8C 109.5 . . ?
H8B C8 H8C 109.5 . . ?
C20 C21 C22 120.1(3) . . ?
C20 C21 H21 119.9 . . ?
C22 C21 H21 119.9 . . ?
C40 C41 C42 120.2(2) . . ?
C40 C41 H41 119.9 . . ?
C42 C41 H41 119.9 . . ?
C5 C4 C3 118.0(2) . . ?
C5 C4 H4 121.0 . . ?
C3 C4 H4 121.0 . . ?
C29 C30 C31 120.3(2) . . ?
C29 C30 H30 119.8 . . ?
C31 C30 H30 119.8 . . ?
C28 C29 C30 119.8(2) . . ?
C28 C29 H29 120.1 . . ?
C30 C29 H29 120.1 . . ?
C28 C27 C26 120.2(2) . . ?
C28 C27 H27 119.9 . . ?
C26 C27 H27 119.9 . . ?
C23 C24 C25 120.3(3) . . ?
C23 C24 H24 119.8 . . ?
C25 C24 H24 119.8 . . ?
C23 C22 C21 120.3(3) . . ?
C23 C22 H22 119.8 . . ?
C21 C22 H22 119.8 . . ?
C24 C23 C22 119.9(3) . . ?
C24 C23 H23 120.0 . . ?
C22 C23 H23 120.0 . . ?
C47 C48 C49 120.0(3) . . ?
C47 C48 H48 120.0 . . ?
C49 C48 H48 120.0 . . ?
C47 C46 C45 120.6(3) . . ?
C47 C46 H46 119.7 . . ?
C45 C46 H46 119.7 . . ?
C29 C28 C27 120.6(2) . . ?
C29 C28 H28 119.7 . . ?
C27 C28 H28 119.7 . . ?
C46 C47 C48 119.9(3) . . ?
C46 C47 H47 120.0 . . ?
C48 C47 H47 120.0 . . ?

loop_
_geom_bond_atom_site_label_1
_geom_bond_atom_site_label_2
_geom_bond_distance
_geom_bond_site_symmetry_2
_geom_bond_publ_flag
Cu1 N2 2.0627(17) . ?
Cu1 N1 2.1104(17) . ?
Cu1 P1 2.2534(7) . ?
Cu1 P2 2.2977(7) . ?
P2 C44 1.827(2) . ?
P2 C38 1.833(2) . ?
P2 C32 1.834(2) . ?
P1 C14 1.824(2) . ?
P1 C20 1.825(3) . ?
P1 C26 1.835(2) . ?
P3 F3 1.5811(16) . ?
P3 F1 1.5820(15) . ?
P3 F2 1.5859(17) . ?
P3 F6 1.5915(16) . ?
P3 F5 1.5971(16) . ?
P3 F4 1.5983(16) . ?
O1 C33 1.393(3) . ?
O1 C15 1.396(3) . ?
N2 C13 1.346(3) . ?
N2 C9 1.352(3) . ?
N1 C5 1.349(3) . ?
N1 C1 1.355(3) . ?
C14 C15 1.387(3) . ?
C14 C19 1.402(3) . ?
C13 C12 1.368(3) . ?
C13 H13 0.9500 . ?
C44 C45 1.382(3) . ?
C44 C49 1.390(3) . ?
C38 C43 1.384(3) . ?
C38 C39 1.391(3) . ?
C1 C2 1.388(3) . ?
C1 C6 1.536(3) . ?
C19 C18 1.379(3) . ?
C19 H19 0.9500 . ?
C15 C16 1.380(3) . ?
C9 C10 1.388(3) . ?
C9 C6 1.534(3) . ?
C20 C21 1.390(4) . ?
C20 C25 1.394(3) . ?
C32 C37 1.391(3) . ?
C32 C33 1.394(3) . ?
C2 C3 1.383(3) . ?
C2 H2 0.9500 . ?
C43 C42 1.387(3) . ?
C43 H43 0.9500 . ?
C49 C48 1.381(4) . ?
C49 H49 0.9500 . ?
C6 C7 1.533(3) . ?
C6 C8 1.536(3) . ?
C26 C31 1.385(3) . ?
C26 C27 1.392(3) . ?
C34 C35 1.380(4) . ?
C34 C33 1.379(3) . ?
C34 H34 0.9500 . ?
C25 C24 1.378(3) . ?
C25 H25 0.9500 . ?
C37 C36 1.382(3) . ?
C37 H37 0.9500 . ?
C39 C40 1.380(3) . ?
C39 H39 0.9500 . ?
C12 C11 1.377(3) . ?
C12 H12 0.9500 . ?
C17 C18 1.377(4) . ?
C17 C16 1.382(3) . ?
C17 H17 0.9500 . ?
C36 C35 1.386(3) . ?
C36 H36 0.9500 . ?
C35 H35 0.9500 . ?
C18 H18 0.9500 . ?
C10 C11 1.377(3) . ?
C10 H10 0.9500 . ?
C3 C4 1.373(3) . ?
C3 H3 0.9500 . ?
C5 C4 1.370(3) . ?
C5 H5 0.9500 . ?
C31 C30 1.393(3) . ?
C31 H31 0.9500 . ?
C45 C46 1.392(4) . ?
C45 H45 0.9500 . ?
C42 C41 1.375(3) . ?
C42 H42 0.9500 . ?
C7 H7A 0.9800 . ?
C7 H7B 0.9800 . ?
C7 H7C 0.9800 . ?
C16 H16 0.9500 . ?
C11 H11 0.9500 . ?
C40 C41 1.374(4) . ?
C40 H40 0.9500 . ?
C8 H8A 0.9800 . ?
C8 H8B 0.9800 . ?
C8 H8C 0.9800 . ?
C21 C22 1.390(4) . ?
C21 H21 0.9500 . ?
C41 H41 0.9500 . ?
C4 H4 0.9500 . ?
C30 C29 1.372(3) . ?
C30 H30 0.9500 . ?
C29 C28 1.371(3) . ?
C29 H29 0.9500 . ?
C27 C28 1.385(3) . ?
C27 H27 0.9500 . ?
C24 C23 1.371(4) . ?
C24 H24 0.9500 . ?
C22 C23 1.379(4) . ?
C22 H22 0.9500 . ?
C23 H23 0.9500 . ?
C48 C47 1.369(4) . ?
C48 H48 0.9500 . ?
C46 C47 1.368(4) . ?
C46 H46 0.9500 . ?
C28 H28 0.9500 . ?
C47 H47 0.9500 . ?
